data_7157242
loop_
_publ_author_name
'Zhan, Shao-Cong'
'Sun, Jing'
'Liu, Ru-Zhang'
'Yan, Chao-Guo'

_publ_section_title
;
 Diastereoselective construction of carbazole-based spirooxindoles via the
 Levy three-component reaction.
;
_journal_issue 1
_journal_name_full 'Organic &amp; biomolecular chemistry'
_journal_page_first 163
_journal_page_last 168
_journal_paper_doi 10.1039/c9ob02013f
_journal_volume 18
_journal_year 2019
_chemical_formula_moiety 'C36 H29 N O5'
_chemical_formula_sum 'C36 H29 N O5'
_chemical_formula_weight 555.60
_space_group_crystal_system triclinic
_space_group_IT_number 2
_space_group_name_Hall '-P 1'
_space_group_name_H-M_alt 'P -1'
_atom_sites_solution_hydrogens geom
_audit_creation_method SHELXL-2014/7
_audit_update_record
;
2019-07-24 deposited with the CCDC.	2019-12-02 downloaded from the CCDC.
;
_cell_angle_alpha 72.135(3)
_cell_angle_beta 76.008(3)
_cell_angle_gamma 82.784(3)
_cell_formula_units_Z 2
_cell_length_a 9.9805(9)
_cell_length_b 10.2870(9)
_cell_length_c 15.3526(14)
_cell_measurement_reflns_used 6274
_cell_measurement_temperature 273(2)
_cell_measurement_theta_max 24.45
_cell_measurement_theta_min 2.28
_cell_volume 1453.5(2)
_computing_cell_refinement 'Bruker SAINT'
_computing_data_collection 'Bruker APEX2'
_computing_data_reduction 'Bruker SAINT'
_computing_molecular_graphics 'Bruker SHELXTL'
_computing_publication_material 'Bruker SHELXTL'
_computing_structure_refinement 'SHELXL-2014/7 (Sheldrick, 2014)'
_computing_structure_solution 'SHELXS-97 (Sheldrick 2008)'
_diffrn_ambient_temperature 273(2)
_diffrn_measured_fraction_theta_full 0.991
_diffrn_measured_fraction_theta_max 0.992
_diffrn_measurement_device_type 'CCD area detector'
_diffrn_measurement_method 'phi and omega scans'
_diffrn_radiation_source 'fine-focus sealed tube'
_diffrn_radiation_type MoK\a
_diffrn_radiation_wavelength 0.71073
_diffrn_reflns_av_R_equivalents 0.0584
_diffrn_reflns_av_unetI/netI 0.0662
_diffrn_reflns_Laue_measured_fraction_full 0.991
_diffrn_reflns_Laue_measured_fraction_max 0.992
_diffrn_reflns_limit_h_max 12
_diffrn_reflns_limit_h_min -12
_diffrn_reflns_limit_k_max 12
_diffrn_reflns_limit_k_min -12
_diffrn_reflns_limit_l_max 18
_diffrn_reflns_limit_l_min -18
_diffrn_reflns_number 20125
_diffrn_reflns_point_group_measured_fraction_full 0.991
_diffrn_reflns_point_group_measured_fraction_max 0.992
_diffrn_reflns_theta_full 25.242
_diffrn_reflns_theta_max 25.999
_diffrn_reflns_theta_min 2.161
_exptl_absorpt_coefficient_mu 0.085
_exptl_absorpt_correction_T_max 0.983
_exptl_absorpt_correction_T_min 0.978
_exptl_absorpt_correction_type multi-scan
_exptl_absorpt_process_details sadabs
_exptl_crystal_colour yellow
_exptl_crystal_density_diffrn 1.270
_exptl_crystal_description block
_exptl_crystal_F_000 584
_exptl_crystal_size_max 0.260
_exptl_crystal_size_mid 0.220
_exptl_crystal_size_min 0.200
_refine_diff_density_max 0.413
_refine_diff_density_min -0.277
_refine_diff_density_rms 0.048
_refine_ls_extinction_method none
_refine_ls_goodness_of_fit_ref 1.034
_refine_ls_hydrogen_treatment constr
_refine_ls_matrix_type full
_refine_ls_number_parameters 381
_refine_ls_number_reflns 5672
_refine_ls_number_restraints 0
_refine_ls_restrained_S_all 1.034
_refine_ls_R_factor_all 0.1162
_refine_ls_R_factor_gt 0.0628
_refine_ls_shift/su_max 0.000
_refine_ls_shift/su_mean 0.000
_refine_ls_structure_factor_coef Fsqd
_refine_ls_weighting_details 'w=1/[\s^2^(Fo^2^)+(0.0761P)^2^+0.4476P] where P=(Fo^2^+2Fc^2^)/3'
_refine_ls_weighting_scheme calc
_refine_ls_wR_factor_gt 0.1469
_refine_ls_wR_factor_ref 0.1721
_reflns_Friedel_coverage 0.000
_reflns_number_gt 3468
_reflns_number_total 5672
_reflns_threshold_expression 'I > 2\s(I)'
_cod_data_source_file c9ob02013f2.cif
_cod_data_source_block 2b
_cod_depositor_comments 'Adding full bibliography for 7157234--7157247.cif.'
_cod_database_code 7157242
_shelx_shelxl_version_number 2014/7
_shelx_space_group_comment
; 
The symmetry employed for this shelxl refinement is uniquely defined 
by the following loop, which should always be used as a source of 
symmetry information in preference to the above space-group names. 
They are only intended as comments. 
;
_shelx_estimated_absorpt_t_min 0.978
_shelx_estimated_absorpt_t_max 0.983

loop_
_space_group_symop_operation_xyz
'x, y, z'
'-x, -y, -z'

loop_
_atom_site_label
_atom_site_type_symbol
_atom_site_fract_x
_atom_site_fract_y
_atom_site_fract_z
_atom_site_U_iso_or_equiv
_atom_site_adp_type
_atom_site_occupancy
_atom_site_site_symmetry_order
_atom_site_calc_flag
_atom_site_refinement_flags_posn
_atom_site_refinement_flags_adp
C1 C 0.7472(3) 0.1785(2) 0.56313(18) 0.0534(7) Uani 1 1 d . .
C2 C 0.6914(4) 0.1612(3) 0.6578(2) 0.0675(8) Uani 1 1 d . .
H2 H 0.7451 0.1668 0.6981 0.081 Uiso 1 1 calc R U
C3 C 0.5547(4) 0.1357(3) 0.6893(2) 0.0787(10) Uani 1 1 d . .
H3 H 0.5148 0.1230 0.7525 0.094 Uiso 1 1 calc R U
C4 C 0.4730(4) 0.1283(3) 0.6290(3) 0.0796(10) Uani 1 1 d . .
H4 H 0.3798 0.1116 0.6527 0.096 Uiso 1 1 calc R U
C5 C 0.5284(3) 0.1453(3) 0.5340(2) 0.0664(8) Uani 1 1 d . .
H5 H 0.4736 0.1406 0.4940 0.080 Uiso 1 1 calc R U
C6 C 0.6682(3) 0.1696(2) 0.50094(18) 0.0508(6) Uani 1 1 d . .
C7 C 0.7598(3) 0.1943(2) 0.40989(17) 0.0469(6) Uani 1 1 d . .
C8 C 0.8848(3) 0.2176(2) 0.42043(16) 0.0450(6) Uani 1 1 d . .
C9 C 1.0118(2) 0.2498(2) 0.34498(16) 0.0438(6) Uani 1 1 d . .
H9 H 1.0818 0.1744 0.3566 0.053 Uiso 1 1 calc R U
C10 C 1.0668(3) 0.3801(3) 0.34697(18) 0.0512(6) Uani 1 1 d . .
C11 C 1.1991(4) 0.4757(4) 0.4182(2) 0.0872(11) Uani 1 1 d . .
H11A H 1.2646 0.5194 0.3618 0.105 Uiso 1 1 calc R U
H11B H 1.1224 0.5411 0.4285 0.105 Uiso 1 1 calc R U
C12 C 1.2636(6) 0.4354(4) 0.4952(4) 0.138(2) Uani 1 1 d . .
H12A H 1.1986 0.3915 0.5508 0.207 Uiso 1 1 calc R U
H12B H 1.2950 0.5145 0.5034 0.207 Uiso 1 1 calc R U
H12C H 1.3411 0.3728 0.4839 0.207 Uiso 1 1 calc R U
C13 C 0.7295(2) 0.1938(2) 0.31951(17) 0.0462(6) Uani 1 1 d . .
H13 H 0.6756 0.1139 0.3329 0.055 Uiso 1 1 calc R U
C14 C 0.6419(2) 0.3193(2) 0.27787(17) 0.0460(6) Uani 1 1 d . .
C15 C 0.5374(3) 0.3077(3) 0.2365(2) 0.0591(7) Uani 1 1 d . .
H15 H 0.5216 0.2220 0.2338 0.071 Uiso 1 1 calc R U
C16 C 0.4549(3) 0.4200(3) 0.1989(2) 0.0614(7) Uani 1 1 d . .
H16 H 0.3849 0.4093 0.1716 0.074 Uiso 1 1 calc R U
C17 C 0.4777(3) 0.5466(3) 0.20242(17) 0.0509(7) Uani 1 1 d . .
C18 C 0.2961(3) 0.6562(4) 0.1239(3) 0.0948(12) Uani 1 1 d . .
H18A H 0.3358 0.6263 0.0693 0.142 Uiso 1 1 calc R U
H18B H 0.2494 0.7445 0.1058 0.142 Uiso 1 1 calc R U
H18C H 0.2313 0.5919 0.1665 0.142 Uiso 1 1 calc R U
C19 C 0.5807(3) 0.5607(3) 0.24386(18) 0.0535(7) Uani 1 1 d . .
H19 H 0.5960 0.6465 0.2466 0.064 Uiso 1 1 calc R U
C20 C 0.6615(3) 0.4482(3) 0.28139(18) 0.0510(6) Uani 1 1 d . .
H20 H 0.7303 0.4592 0.3096 0.061 Uiso 1 1 calc R U
C21 C 0.9166(2) 0.0175(2) 0.28489(17) 0.0448(6) Uani 1 1 d . .
C22 C 0.8984(2) -0.0494(2) 0.21669(17) 0.0473(6) Uani 1 1 d . .
C23 C 0.9201(3) -0.1864(3) 0.2198(2) 0.0622(7) Uani 1 1 d . .
H23 H 0.9492 -0.2509 0.2701 0.075 Uiso 1 1 calc R U
C24 C 0.8974(4) -0.2235(3) 0.1467(3) 0.0828(10) Uani 1 1 d . .
H24 H 0.9117 -0.3148 0.1470 0.099 Uiso 1 1 calc R U
C25 C 0.8539(4) -0.1286(4) 0.0728(3) 0.0916(11) Uani 1 1 d . .
H25 H 0.8389 -0.1570 0.0241 0.110 Uiso 1 1 calc R U
C26 C 0.8317(4) 0.0081(3) 0.0689(2) 0.0784(9) Uani 1 1 d . .
H26 H 0.8017 0.0718 0.0187 0.094 Uiso 1 1 calc R U
C27 C 0.8558(3) 0.0467(3) 0.14222(18) 0.0520(6) Uani 1 1 d . .
C28 C 0.8487(3) 0.1857(3) 0.15383(18) 0.0489(6) Uani 1 1 d . .
C29 C 0.8721(2) 0.1697(2) 0.25204(16) 0.0429(6) Uani 1 1 d . .
C30 C 0.9794(2) 0.2691(2) 0.24816(16) 0.0433(6) Uani 1 1 d . .
H30 H 0.9357 0.3613 0.2301 0.052 Uiso 1 1 calc R U
C31 C 1.1099(3) 0.2670(2) 0.17338(16) 0.0457(6) Uani 1 1 d . .
C32 C 1.1333(3) 0.3743(3) 0.09105(17) 0.0544(7) Uani 1 1 d . .
H32 H 1.0680 0.4473 0.0824 0.065 Uiso 1 1 calc R U
C33 C 1.2506(3) 0.3750(3) 0.02225(19) 0.0664(8) Uani 1 1 d . .
H33 H 1.2647 0.4483 -0.0319 0.080 Uiso 1 1 calc R U
C34 C 1.3467(3) 0.2676(3) 0.0335(2) 0.0718(8) Uani 1 1 d . .
H34 H 1.4253 0.2669 -0.0135 0.086 Uiso 1 1 calc R U
C35 C 1.3270(3) 0.1605(3) 0.1144(2) 0.0678(8) Uani 1 1 d . .
H35 H 1.3930 0.0880 0.1224 0.081 Uiso 1 1 calc R U
C36 C 1.2097(3) 0.1603(3) 0.18364(18) 0.0566(7) Uani 1 1 d . .
H36 H 1.1973 0.0874 0.2381 0.068 Uiso 1 1 calc R U
N1 N 0.8792(2) 0.2091(2) 0.51260(14) 0.0524(6) Uani 1 1 d . .
H1 H 0.9466 0.2209 0.5347 0.063 Uiso 1 1 calc R U
O1 O 1.0355(2) 0.49301(19) 0.30232(15) 0.0772(6) Uani 1 1 d . .
O2 O 1.1485(2) 0.3553(2) 0.40668(13) 0.0684(6) Uani 1 1 d . .
O3 O 0.4024(2) 0.6648(2) 0.16841(13) 0.0698(6) Uani 1 1 d . .
O4 O 0.9588(2) -0.04029(17) 0.35550(13) 0.0638(5) Uani 1 1 d . .
O5 O 0.8313(2) 0.29151(18) 0.09578(13) 0.0658(5) Uani 1 1 d . .

loop_
_atom_site_aniso_label
_atom_site_aniso_U_11
_atom_site_aniso_U_22
_atom_site_aniso_U_33
_atom_site_aniso_U_23
_atom_site_aniso_U_13
_atom_site_aniso_U_12
C1 0.0672(18) 0.0386(14) 0.0445(15) -0.0060(11) -0.0040(14) 0.0028(13)
C2 0.091(2) 0.0468(16) 0.0495(17) -0.0061(12) -0.0032(17) 0.0079(16)
C3 0.109(3) 0.0464(17) 0.0587(19) -0.0099(14) 0.011(2) 0.0066(18)
C4 0.075(2) 0.0466(17) 0.094(3) -0.0187(17) 0.025(2) -0.0059(15)
C5 0.0631(19) 0.0475(16) 0.080(2) -0.0216(14) 0.0034(17) -0.0028(14)
C6 0.0545(16) 0.0364(13) 0.0531(16) -0.0104(11) -0.0011(13) 0.0011(12)
C7 0.0544(15) 0.0362(13) 0.0471(15) -0.0077(11) -0.0122(13) -0.0008(11)
C8 0.0557(16) 0.0367(13) 0.0399(14) -0.0052(10) -0.0141(12) 0.0005(11)
C9 0.0461(14) 0.0387(13) 0.0443(14) -0.0086(10) -0.0116(12) 0.0008(11)
C10 0.0570(16) 0.0521(17) 0.0437(14) -0.0134(12) -0.0080(13) -0.0071(13)
C11 0.102(3) 0.097(3) 0.077(2) -0.0323(19) -0.018(2) -0.043(2)
C12 0.209(5) 0.094(3) 0.162(4) -0.047(3) -0.129(4) 0.008(3)
C13 0.0467(14) 0.0396(13) 0.0531(15) -0.0120(11) -0.0129(12) -0.0040(11)
C14 0.0449(14) 0.0443(14) 0.0503(14) -0.0160(11) -0.0125(12) 0.0027(11)
C15 0.0580(17) 0.0525(16) 0.0764(19) -0.0241(14) -0.0258(15) -0.0015(13)
C16 0.0500(16) 0.071(2) 0.0702(19) -0.0234(15) -0.0240(14) 0.0020(14)
C17 0.0438(14) 0.0588(17) 0.0438(14) -0.0123(12) -0.0077(12) 0.0112(12)
C18 0.0609(19) 0.101(3) 0.101(3) 0.012(2) -0.036(2) 0.0077(18)
C19 0.0542(16) 0.0455(15) 0.0614(17) -0.0194(12) -0.0130(14) 0.0063(12)
C20 0.0494(15) 0.0524(16) 0.0584(16) -0.0228(12) -0.0179(13) 0.0002(12)
C21 0.0444(14) 0.0402(13) 0.0478(15) -0.0085(11) -0.0135(12) 0.0016(11)
C22 0.0445(14) 0.0413(14) 0.0564(16) -0.0150(12) -0.0107(12) -0.0014(11)
C23 0.0668(18) 0.0417(15) 0.076(2) -0.0185(14) -0.0102(16) -0.0015(13)
C24 0.102(3) 0.0568(19) 0.100(3) -0.0396(19) -0.018(2) -0.0091(18)
C25 0.125(3) 0.080(2) 0.096(3) -0.050(2) -0.040(2) -0.005(2)
C26 0.106(3) 0.073(2) 0.072(2) -0.0284(17) -0.0390(19) -0.0015(18)
C27 0.0559(16) 0.0504(15) 0.0544(16) -0.0191(13) -0.0168(13) 0.0002(12)
C28 0.0530(15) 0.0440(15) 0.0499(15) -0.0118(12) -0.0181(13) 0.0060(12)
C29 0.0507(14) 0.0352(13) 0.0442(14) -0.0093(10) -0.0183(12) 0.0030(11)
C30 0.0533(15) 0.0337(12) 0.0422(13) -0.0067(10) -0.0169(12) 0.0030(11)
C31 0.0534(15) 0.0409(13) 0.0436(14) -0.0106(11) -0.0141(12) -0.0020(11)
C32 0.0685(18) 0.0461(15) 0.0463(15) -0.0088(12) -0.0144(14) -0.0021(13)
C33 0.082(2) 0.0620(18) 0.0480(17) -0.0086(14) -0.0047(16) -0.0117(17)
C34 0.070(2) 0.086(2) 0.0543(18) -0.0220(17) 0.0014(15) -0.0103(18)
C35 0.0606(18) 0.071(2) 0.068(2) -0.0224(16) -0.0106(16) 0.0111(15)
C36 0.0594(17) 0.0521(16) 0.0510(16) -0.0086(12) -0.0091(14) 0.0020(13)
N1 0.0645(15) 0.0499(13) 0.0420(12) -0.0078(9) -0.0175(11) -0.0017(11)
O1 0.1081(17) 0.0441(12) 0.0853(15) -0.0111(10) -0.0384(13) -0.0104(11)
O2 0.0815(14) 0.0708(13) 0.0615(12) -0.0141(10) -0.0282(11) -0.0224(10)
O3 0.0629(12) 0.0716(13) 0.0668(13) -0.0118(10) -0.0211(10) 0.0193(10)
O4 0.0855(14) 0.0450(10) 0.0619(12) -0.0053(9) -0.0362(11) 0.0076(9)
O5 0.0909(14) 0.0500(11) 0.0570(11) -0.0075(9) -0.0350(11) 0.0113(10)

loop_
_atom_type_symbol
_atom_type_description
_atom_type_scat_dispersion_real
_atom_type_scat_dispersion_imag
_atom_type_scat_source
C C 0.0033 0.0016 'International Tables Vol C Tables 4.2.6.8 and 6.1.1.4'
H H 0.0000 0.0000 'International Tables Vol C Tables 4.2.6.8 and 6.1.1.4'
N N 0.0061 0.0033 'International Tables Vol C Tables 4.2.6.8 and 6.1.1.4'
O O 0.0106 0.0060 'International Tables Vol C Tables 4.2.6.8 and 6.1.1.4'

loop_
_geom_angle_atom_site_label_1
_geom_angle_atom_site_label_2
_geom_angle_atom_site_label_3
_geom_angle
N1 C1 C2 129.6(3)
N1 C1 C6 108.0(2)
C2 C1 C6 122.3(3)
C3 C2 C1 117.4(3)
C3 C2 H2 121.3
C1 C2 H2 121.3
C2 C3 C4 121.6(3)
C2 C3 H3 119.2
C4 C3 H3 119.2
C5 C4 C3 121.3(3)
C5 C4 H4 119.3
C3 C4 H4 119.3
C6 C5 C4 117.8(3)
C6 C5 H5 121.1
C4 C5 H5 121.1
C5 C6 C1 119.5(3)
C5 C6 C7 133.9(3)
C1 C6 C7 106.5(2)
C8 C7 C6 106.9(2)
C8 C7 C13 124.5(2)
C6 C7 C13 128.6(2)
C7 C8 N1 110.3(2)
C7 C8 C9 126.3(2)
N1 C8 C9 123.4(2)
C8 C9 C10 108.59(19)
C8 C9 C30 110.59(19)
C10 C9 C30 110.03(19)
C8 C9 H9 109.2
C10 C9 H9 109.2
C30 C9 H9 109.2
O1 C10 O2 123.6(2)
O1 C10 C9 124.2(2)
O2 C10 C9 112.1(2)
C12 C11 O2 109.6(3)
C12 C11 H11A 109.8
O2 C11 H11A 109.8
C12 C11 H11B 109.8
O2 C11 H11B 109.8
H11A C11 H11B 108.2
C11 C12 H12A 109.5
C11 C12 H12B 109.5
H12A C12 H12B 109.5
C11 C12 H12C 109.5
H12A C12 H12C 109.5
H12B C12 H12C 109.5
C7 C13 C14 113.0(2)
C7 C13 C29 107.81(19)
C14 C13 C29 114.64(19)
C7 C13 H13 107.0
C14 C13 H13 107.0
C29 C13 H13 107.0
C15 C14 C20 117.3(2)
C15 C14 C13 120.8(2)
C20 C14 C13 121.9(2)
C14 C15 C16 122.1(2)
C14 C15 H15 119.0
C16 C15 H15 119.0
C17 C16 C15 119.3(2)
C17 C16 H16 120.4
C15 C16 H16 120.4
C16 C17 O3 124.6(2)
C16 C17 C19 119.7(2)
O3 C17 C19 115.6(2)
O3 C18 H18A 109.5
O3 C18 H18B 109.5
H18A C18 H18B 109.5
O3 C18 H18C 109.5
H18A C18 H18C 109.5
H18B C18 H18C 109.5
C17 C19 C20 120.4(2)
C17 C19 H19 119.8
C20 C19 H19 119.8
C19 C20 C14 121.2(2)
C19 C20 H20 119.4
C14 C20 H20 119.4
O4 C21 C22 124.8(2)
O4 C21 C29 126.4(2)
C22 C21 C29 108.79(19)
C27 C22 C23 121.3(2)
C27 C22 C21 109.9(2)
C23 C22 C21 128.8(2)
C24 C23 C22 117.8(3)
C24 C23 H23 121.1
C22 C23 H23 121.1
C23 C24 C25 121.1(3)
C23 C24 H24 119.4
C25 C24 H24 119.4
C24 C25 C26 121.6(3)
C24 C25 H25 119.2
C26 C25 H25 119.2
C25 C26 C27 117.6(3)
C25 C26 H26 121.2
C27 C26 H26 121.2
C22 C27 C26 120.5(3)
C22 C27 C28 110.2(2)
C26 C27 C28 129.2(3)
O5 C28 C27 125.9(2)
O5 C28 C29 126.3(2)
C27 C28 C29 107.76(19)
C21 C29 C28 102.44(18)
C21 C29 C30 114.82(18)
C28 C29 C30 111.23(19)
C21 C29 C13 107.37(18)
C28 C29 C13 109.83(18)
C30 C29 C13 110.77(18)
C31 C30 C9 111.94(18)
C31 C30 C29 113.28(19)
C9 C30 C29 112.56(18)
C31 C30 H30 106.1
C9 C30 H30 106.1
C29 C30 H30 106.1
C36 C31 C32 117.5(2)
C36 C31 C30 122.1(2)
C32 C31 C30 120.4(2)
C33 C32 C31 121.6(3)
C33 C32 H32 119.2
C31 C32 H32 119.2
C34 C33 C32 119.8(3)
C34 C33 H33 120.1
C32 C33 H33 120.1
C33 C34 C35 119.9(3)
C33 C34 H34 120.0
C35 C34 H34 120.0
C34 C35 C36 120.2(3)
C34 C35 H35 119.9
C36 C35 H35 119.9
C35 C36 C31 121.0(2)
C35 C36 H36 119.5
C31 C36 H36 119.5
C1 N1 C8 108.3(2)
C1 N1 H1 125.8
C8 N1 H1 125.8
C10 O2 C11 116.0(2)
C17 O3 C18 117.8(2)

loop_
_geom_bond_atom_site_label_1
_geom_bond_atom_site_label_2
_geom_bond_distance
C1 N1 1.377(3)
C1 C2 1.389(4)
C1 C6 1.407(4)
C2 C3 1.362(5)
C2 H2 0.9300
C3 C4 1.397(5)
C3 H3 0.9300
C4 C5 1.393(4)
C4 H4 0.9300
C5 C6 1.391(4)
C5 H5 0.9300
C6 C7 1.441(4)
C7 C8 1.355(3)
C7 C13 1.491(3)
C8 N1 1.379(3)
C8 C9 1.490(3)
C9 C10 1.523(4)
C9 C30 1.545(3)
C9 H9 0.9800
C10 O1 1.200(3)
C10 O2 1.318(3)
C11 C12 1.408(5)
C11 O2 1.469(4)
C11 H11A 0.9700
C11 H11B 0.9700
C12 H12A 0.9600
C12 H12B 0.9600
C12 H12C 0.9600
C13 C14 1.523(3)
C13 C29 1.586(3)
C13 H13 0.9800
C14 C15 1.380(3)
C14 C20 1.384(3)
C15 C16 1.388(4)
C15 H15 0.9300
C16 C17 1.370(4)
C16 H16 0.9300
C17 O3 1.374(3)
C17 C19 1.376(4)
C18 O3 1.418(4)
C18 H18A 0.9600
C18 H18B 0.9600
C18 H18C 0.9600
C19 C20 1.379(3)
C19 H19 0.9300
C20 H20 0.9300
C21 O4 1.211(3)
C21 C22 1.472(3)
C21 C29 1.534(3)
C22 C27 1.379(3)
C22 C23 1.386(3)
C23 C24 1.366(4)
C23 H23 0.9300
C24 C25 1.372(5)
C24 H24 0.9300
C25 C26 1.380(4)
C25 H25 0.9300
C26 C27 1.383(4)
C26 H26 0.9300
C27 C28 1.485(3)
C28 O5 1.201(3)
C28 C29 1.537(3)
C29 C30 1.550(3)
C30 C31 1.517(3)
C30 H30 0.9800
C31 C36 1.384(3)
C31 C32 1.392(3)
C32 C33 1.373(4)
C32 H32 0.9300
C33 C34 1.366(4)
C33 H33 0.9300
C34 C35 1.376(4)
C34 H34 0.9300
C35 C36 1.378(4)
C35 H35 0.9300
C36 H36 0.9300
N1 H1 0.8600

loop_
_geom_hbond_atom_site_label_D
_geom_hbond_atom_site_label_H
_geom_hbond_atom_site_label_A
_geom_hbond_distance_DH
_geom_hbond_distance_HA
_geom_hbond_distance_DA
_geom_hbond_angle_DHA
_geom_hbond_site_symmetry_A
N1 H1 O2 0.86 2.64 3.087(3) 113.9 .
N1 H1 O4 0.86 2.36 2.907(3) 121.4 2_756

loop_
_geom_torsion_atom_site_label_1
_geom_torsion_atom_site_label_2
_geom_torsion_atom_site_label_3
_geom_torsion_atom_site_label_4
_geom_torsion
N1 C1 C2 C3 177.8(2)
C6 C1 C2 C3 -0.4(4)
C1 C2 C3 C4 -0.5(4)
C2 C3 C4 C5 0.7(4)
C3 C4 C5 C6 0.2(4)
C4 C5 C6 C1 -1.2(4)
C4 C5 C6 C7 -178.7(3)
N1 C1 C6 C5 -177.3(2)
C2 C1 C6 C5 1.3(4)
N1 C1 C6 C7 0.9(3)
C2 C1 C6 C7 179.4(2)
C5 C6 C7 C8 177.1(3)
C1 C6 C7 C8 -0.6(3)
C5 C6 C7 C13 -3.7(4)
C1 C6 C7 C13 178.6(2)
C6 C7 C8 N1 0.1(3)
C13 C7 C8 N1 -179.2(2)
C6 C7 C8 C9 -179.1(2)
C13 C7 C8 C9 1.6(4)
C7 C8 C9 C10 126.9(3)
N1 C8 C9 C10 -52.2(3)
C7 C8 C9 C30 6.1(3)
N1 C8 C9 C30 -173.0(2)
C8 C9 C10 O1 -91.2(3)
C30 C9 C10 O1 30.0(3)
C8 C9 C10 O2 86.1(2)
C30 C9 C10 O2 -152.8(2)
C8 C7 C13 C14 -107.2(3)
C6 C7 C13 C14 73.7(3)
C8 C7 C13 C29 20.5(3)
C6 C7 C13 C29 -158.5(2)
C7 C13 C14 C15 -139.5(3)
C29 C13 C14 C15 96.4(3)
C7 C13 C14 C20 39.2(3)
C29 C13 C14 C20 -84.9(3)
C20 C14 C15 C16 0.5(4)
C13 C14 C15 C16 179.3(2)
C14 C15 C16 C17 0.2(4)
C15 C16 C17 O3 -179.4(2)
C15 C16 C17 C19 -0.6(4)
C16 C17 C19 C20 0.3(4)
O3 C17 C19 C20 179.2(2)
C17 C19 C20 C14 0.5(4)
C15 C14 C20 C19 -0.9(4)
C13 C14 C20 C19 -179.6(2)
O4 C21 C22 C27 -176.9(2)
C29 C21 C22 C27 3.8(3)
O4 C21 C22 C23 2.2(4)
C29 C21 C22 C23 -177.1(2)
C27 C22 C23 C24 -0.2(4)
C21 C22 C23 C24 -179.2(3)
C22 C23 C24 C25 -0.3(5)
C23 C24 C25 C26 0.3(6)
C24 C25 C26 C27 0.4(6)
C23 C22 C27 C26 0.8(4)
C21 C22 C27 C26 180.0(3)
C23 C22 C27 C28 -176.6(2)
C21 C22 C27 C28 2.5(3)
C25 C26 C27 C22 -0.9(5)
C25 C26 C27 C28 176.0(3)
C22 C27 C28 O5 170.5(3)
C26 C27 C28 O5 -6.7(5)
C22 C27 C28 C29 -7.8(3)
C26 C27 C28 C29 175.0(3)
O4 C21 C29 C28 172.6(2)
C22 C21 C29 C28 -8.0(2)
O4 C21 C29 C30 51.9(3)
C22 C21 C29 C30 -128.7(2)
O4 C21 C29 C13 -71.7(3)
C22 C21 C29 C13 107.6(2)
O5 C28 C29 C21 -168.9(3)
C27 C28 C29 C21 9.4(2)
O5 C28 C29 C30 -45.7(3)
C27 C28 C29 C30 132.5(2)
O5 C28 C29 C13 77.3(3)
C27 C28 C29 C13 -104.5(2)
C7 C13 C29 C21 76.2(2)
C14 C13 C29 C21 -157.01(19)
C7 C13 C29 C28 -173.14(18)
C14 C13 C29 C28 -46.4(3)
C7 C13 C29 C30 -49.9(2)
C14 C13 C29 C30 76.9(2)
C8 C9 C30 C31 -165.86(19)
C10 C9 C30 C31 74.2(2)
C8 C9 C30 C29 -36.9(3)
C10 C9 C30 C29 -156.85(19)
C21 C29 C30 C31 67.4(2)
C28 C29 C30 C31 -48.4(2)
C13 C29 C30 C31 -170.83(17)
C21 C29 C30 C9 -60.9(3)
C28 C29 C30 C9 -176.64(18)
C13 C29 C30 C9 60.9(2)
C9 C30 C31 C36 53.9(3)
C29 C30 C31 C36 -74.7(3)
C9 C30 C31 C32 -126.0(2)
C29 C30 C31 C32 105.4(2)
C36 C31 C32 C33 0.1(4)
C30 C31 C32 C33 180.0(2)
C31 C32 C33 C34 0.8(4)
C32 C33 C34 C35 -1.3(5)
C33 C34 C35 C36 0.9(5)
C34 C35 C36 C31 0.0(4)
C32 C31 C36 C35 -0.5(4)
C30 C31 C36 C35 179.6(2)
C2 C1 N1 C8 -179.3(2)
C6 C1 N1 C8 -0.8(3)
C7 C8 N1 C1 0.5(3)
C9 C8 N1 C1 179.7(2)
O1 C10 O2 C11 1.3(4)
C9 C10 O2 C11 -176.0(2)
C12 C11 O2 C10 169.5(3)
C16 C17 O3 C18 -2.0(4)
C19 C17 O3 C18 179.2(3)
